data_7703606
loop_
_publ_author_name
'Wang, Haiying'
'Sun, Junjun'
'Ma, Yachun'
'Li, Chen'
'Li, Nan'
'Ma, Pengtao'
'Zhang, Dongdi'
'Wang, Guan'
'Wang, Jingping'
'Niu, Jingyang'

_publ_section_title
;
 Discovery of the selenotantalate building block and its lanthanide
 derivatives: design, synthesis, and RhB decolorization properties.
;
_journal_issue 13
_journal_name_full 'Dalton transactions (Cambridge, England : 2003)'
_journal_page_first 4078
_journal_page_last 4083
_journal_paper_doi 10.1039/c9dt04828f
_journal_volume 49
_journal_year 2020
_chemical_formula_moiety 'Cs Er K O46 Se4 Ta6, 4(O)'
_chemical_formula_sum 'Cs Er K O50 Se4 Ta6'
_chemical_formula_weight 2540.81
_space_group_crystal_system monoclinic
_space_group_IT_number 14
_space_group_name_Hall '-P 2ybc'
_space_group_name_H-M_alt 'P 1 21/c 1'
_atom_sites_solution_primary direct
_audit_creation_date 2018-02-09
_audit_creation_method
;
Olex2 1.2-beta
(compiled 2015.01.26 svn.r3150 for OlexSys, GUI svn.r4998)
;
_audit_update_record
;
2019-01-24 deposited with the CCDC.	2020-02-27 downloaded from the CCDC.
;
_cell_angle_alpha 90
_cell_angle_beta 114.0310(10)
_cell_angle_gamma 90
_cell_formula_units_Z 4
_cell_length_a 12.2890(5)
_cell_length_b 27.3478(11)
_cell_length_c 13.9854(6)
_cell_measurement_reflns_used 8557
_cell_measurement_temperature 296(2)
_cell_measurement_theta_max 28.29
_cell_measurement_theta_min 2.39
_cell_volume 4292.8(3)
_computing_molecular_graphics 'Olex2 (Dolomanov et al., 2009)'
_computing_publication_material 'Olex2 (Dolomanov et al., 2009)'
_computing_structure_refinement 'ShelXL (Sheldrick, 2008)'
_computing_structure_solution 'ShelXS-1997 (Sheldrick, 2008)'
_diffrn_ambient_temperature 296.15
_diffrn_measured_fraction_theta_full 0.996
_diffrn_measured_fraction_theta_max 0.996
_diffrn_measurement_device_type 'Bruker APEX-II CCD'
_diffrn_measurement_method '\f and \w scans'
_diffrn_radiation_type MoK\a
_diffrn_radiation_wavelength 0.71073
_diffrn_reflns_av_R_equivalents 0.0405
_diffrn_reflns_av_unetI/netI 0.0455
_diffrn_reflns_Laue_measured_fraction_full 0.996
_diffrn_reflns_Laue_measured_fraction_max 0.996
_diffrn_reflns_limit_h_max 14
_diffrn_reflns_limit_h_min -14
_diffrn_reflns_limit_k_max 32
_diffrn_reflns_limit_k_min -27
_diffrn_reflns_limit_l_max 16
_diffrn_reflns_limit_l_min -16
_diffrn_reflns_number 22080
_diffrn_reflns_point_group_measured_fraction_full 0.996
_diffrn_reflns_point_group_measured_fraction_max 0.996
_diffrn_reflns_theta_full 25.099
_diffrn_reflns_theta_max 25.099
_diffrn_reflns_theta_min 1.814
_diffrn_standards_number 0
_exptl_absorpt_coefficient_mu 21.617
_exptl_absorpt_correction_T_max 0.7457
_exptl_absorpt_correction_T_min 0.2992
_exptl_absorpt_correction_type multi-scan
_exptl_absorpt_process_details
;
SADABS-2016/2 (Bruker,2016/2) was used for absorption correction.
wR2(int) was 0.1303 before and 0.0512 after correction.
The Ratio of minimum to maximum transmission is 0.4012.
The \l/2 correction factor is Not present.
;
_exptl_crystal_colour colourless
_exptl_crystal_colour_primary colourless
_exptl_crystal_density_diffrn 3.931
_exptl_crystal_description block
_exptl_crystal_F_000 4464
_exptl_crystal_size_max 0.22
_exptl_crystal_size_mid 0.17
_exptl_crystal_size_min 0.12
_refine_diff_density_max 1.999
_refine_diff_density_min -4.532
_refine_diff_density_rms 0.338
_refine_ls_extinction_method none
_refine_ls_goodness_of_fit_ref 1.038
_refine_ls_hydrogen_treatment undef
_refine_ls_matrix_type full
_refine_ls_number_parameters 318
_refine_ls_number_reflns 7625
_refine_ls_number_restraints 0
_refine_ls_restrained_S_all 1.038
_refine_ls_R_factor_all 0.0468
_refine_ls_R_factor_gt 0.0394
_refine_ls_shift/su_max 0.001
_refine_ls_shift/su_mean 0.000
_refine_ls_structure_factor_coef Fsqd
_refine_ls_weighting_details 'w=1/[\s^2^(Fo^2^)+(0.0427P)^2^+108.9842P] where P=(Fo^2^+2Fc^2^)/3'
_refine_ls_weighting_scheme calc
_refine_ls_wR_factor_gt 0.0954
_refine_ls_wR_factor_ref 0.0994
_reflns_Friedel_coverage 0.000
_reflns_number_gt 6674
_reflns_number_total 7625
_reflns_threshold_expression 'I > 2\s(I)'
_cod_data_source_file c9dt04828f2.cif
_cod_data_source_block njy5_a
_cod_depositor_comments 'Adding full bibliography for 7703605--7703611.cif.'
_cod_database_code 7703606
_shelx_space_group_comment
;
The symmetry employed for this shelxl refinement is uniquely defined
by the following loop, which should always be used as a source of
symmetry information in preference to the above space-group names.
They are only intended as comments.
;
_shelx_estimated_absorpt_t_max 0.181
_shelx_estimated_absorpt_t_min 0.087
_olex2_refinement_description
;
;
_shelx_shelxl_version_number 2018/1
_olex2_submission_special_instructions 'No special instructions were received'

loop_
_space_group_symop_operation_xyz
'x, y, z'
'-x, y+1/2, -z+1/2'
'-x, -y, -z'
'x, -y-1/2, z-1/2'

loop_
_atom_site_label
_atom_site_type_symbol
_atom_site_fract_x
_atom_site_fract_y
_atom_site_fract_z
_atom_site_U_iso_or_equiv
_atom_site_adp_type
_atom_site_occupancy
_atom_site_site_symmetry_order
_atom_site_calc_flag
_atom_site_refinement_flags_posn
_atom_site_refinement_flags_adp
_atom_site_refinement_flags_occupancy
_atom_site_disorder_assembly
_atom_site_disorder_group
Ta1 Ta 0.28594(4) 0.54917(2) 0.55589(4) 0.01005(12) Uani 1 1 d . . . . .
Ta2 Ta 0.43746(4) 0.65816(2) 0.47009(4) 0.01014(12) Uani 1 1 d . . . . .
Ta3 Ta 0.17177(4) 0.60799(2) 0.32797(4) 0.01037(12) Uani 1 1 d . . . . .
Ta4 Ta 0.13666(4) 0.64101(2) 0.66476(4) 0.01048(12) Uani 1 1 d . . . . .
Ta5 Ta 0.28238(4) 0.75190(2) 0.57490(4) 0.01091(12) Uani 1 1 d . . . . .
Ta6 Ta 0.03104(4) 0.70139(2) 0.43795(4) 0.01284(12) Uani 1 1 d . . . . .
Er1 Er 0.68424(5) 0.64983(2) 0.98531(4) 0.01475(13) Uani 1 1 d . . . . .
Se1 Se 0.41777(11) 0.53776(5) 0.38144(9) 0.0150(3) Uani 1 1 d . . . . .
Se2 Se 0.04913(11) 0.76035(5) 0.65930(9) 0.0146(3) Uani 1 1 d . . . . .
Se3 Se 0.37747(10) 0.71176(4) 0.82835(9) 0.0126(2) Uani 1 1 d . . . . .
Se4 Se 0.49209(11) 0.62457(5) 0.71390(9) 0.0155(3) Uani 1 1 d . . . . .
Cs1 Cs -0.18182(11) 0.66399(5) 0.72007(11) 0.0578(3) Uani 1 1 d . . . . .
K1 K 0.2245(4) 0.57325(17) 0.0688(3) 0.0538(11) Uani 1 1 d . . . . .
O1 O 0.6182(8) 0.6147(4) 0.8167(7) 0.023(2) Uiso 1 1 d . . . . .
O2 O 0.3888(10) 0.8000(4) 0.5498(8) 0.038(3) Uiso 1 1 d . . . . .
O3 O -0.1390(8) 0.6931(4) 0.3423(7) 0.024(2) Uiso 1 1 d . . . . .
O4 O 0.5083(8) 0.6879(3) 0.8976(7) 0.0189(19) Uiso 1 1 d . . . . .
O5 O 0.5024(8) 0.6937(4) 0.3816(7) 0.023(2) Uiso 1 1 d . . . . .
O6 O 0.5956(8) 0.6848(3) 0.4888(7) 0.0194(19) Uiso 1 1 d . . . . .
O7 O -0.0812(8) 0.7370(4) 0.3151(7) 0.026(2) Uiso 1 1 d . . . . .
O8 O 0.0946(8) 0.6204(3) 0.1761(7) 0.021(2) Uiso 1 1 d . . . . .
O9 O 0.5437(8) 0.6373(3) 0.6205(7) 0.021(2) Uiso 1 1 d . . . . .
O10 O 0.1254(8) 0.6051(3) 0.7847(7) 0.022(2) Uiso 1 1 d . . . . .
O11 O 0.3181(10) 0.8213(5) 0.6021(9) 0.045(3) Uiso 1 1 d . . . . .
O12 O 0.0305(8) 0.5805(4) 0.2118(7) 0.023(2) Uiso 1 1 d . . . . .
O13 O 0.0703(7) 0.7030(3) 0.7107(7) 0.0179(19) Uiso 1 1 d . . . . .
O14 O 0.0165(8) 0.5998(3) 0.6867(7) 0.022(2) Uiso 1 1 d . . . . .
O15 O 0.2962(8) 0.6598(3) 0.7838(7) 0.0189(19) Uiso 1 1 d . . . . .
O16 O 0.2026(8) 0.4868(3) 0.5510(7) 0.023(2) Uiso 1 1 d . . . . .
O17 O 0.3989(7) 0.7285(3) 0.7186(6) 0.0155(18) Uiso 1 1 d . . . . .
O18 O 0.3181(8) 0.4895(3) 0.6459(7) 0.020(2) Uiso 1 1 d . . . . .
O19 O 0.0881(7) 0.6576(3) 0.3630(6) 0.0158(18) Uiso 1 1 d . . . . .
O20 O 0.2816(8) 0.5583(3) 0.2968(7) 0.0185(19) Uiso 1 1 d . . . . .
O21 O -0.0278(7) 0.7486(3) 0.5294(6) 0.0157(18) Uiso 1 1 d . . . . .
O22 O 0.2103(7) 0.5882(3) 0.6233(6) 0.0156(18) Uiso 1 1 d . . . . .
O23 O 0.1874(7) 0.7756(3) 0.6667(7) 0.0185(19) Uiso 1 1 d . . . . .
O24 O 0.4482(7) 0.5651(3) 0.6761(6) 0.0158(18) Uiso 1 1 d . . . . .
O25 O 0.3832(7) 0.5176(3) 0.4821(6) 0.0150(18) Uiso 1 1 d . . . . .
O26 O 0.3717(7) 0.7086(3) 0.5170(6) 0.0168(18) Uiso 1 1 d . . . . .
O27 O 0.4934(7) 0.5903(3) 0.4274(6) 0.0171(19) Uiso 1 1 d . . . . .
O28 O 0.1434(7) 0.7564(3) 0.4467(6) 0.0159(18) Uiso 1 1 d . . . . .
O29 O -0.0069(7) 0.6458(3) 0.5205(6) 0.0167(19) Uiso 1 1 d . . . . .
O30 O 0.1399(7) 0.5547(3) 0.4142(6) 0.0170(19) Uiso 1 1 d . . . . .
O31 O 0.1808(7) 0.6899(3) 0.5758(6) 0.0095(16) Uiso 1 1 d . . . . .
O32 O 0.2940(7) 0.6580(3) 0.3240(6) 0.0163(18) Uiso 1 1 d . . . . .
O33 O 0.3090(7) 0.6095(3) 0.4776(6) 0.0117(17) Uiso 1 1 d . . . . .
O1W O 0.5633(9) 0.6382(4) 1.0799(8) 0.033(2) Uiso 1 1 d . . . . .
O2W O 0.7005(9) 0.7262(4) 1.0803(8) 0.036(3) Uiso 1 1 d . . . . .
O3W O 0.8270(9) 0.6385(4) 1.1580(8) 0.036(3) Uiso 1 1 d . . . . .
O4W O 0.7575(10) 0.7100(4) 0.9090(8) 0.038(3) Uiso 1 1 d . . . . .
O5W O -0.0450(10) 0.4993(4) 0.3469(9) 0.041(3) Uiso 1 1 d . . . . .
O6W O 0.6300(10) 0.7676(5) 0.7522(9) 0.045(3) Uiso 1 1 d . . . . .
O7W O -0.2180(13) 0.6129(6) 0.4956(12) 0.071(4) Uiso 1 1 d . . . . .
O8W O 0.0503(12) 0.6463(5) 0.9281(11) 0.058(4) Uiso 1 1 d . . . . .
O9W O 0.8587(10) 0.6165(4) 0.9757(9) 0.043(3) Uiso 1 1 d . . . . .
O10W O 0.6730(10) 0.5662(4) 1.0055(9) 0.042(3) Uiso 1 1 d . . . . .
O11W O 0.5840(11) 0.4980(5) 0.8456(10) 0.053(3) Uiso 1 1 d . . . . .
O12W O 0.3628(12) 0.5805(5) -0.0558(11) 0.059(4) Uiso 1 1 d . . . . .
O13W O 0.0940(14) 0.5160(6) -0.1027(12) 0.071(4) Uiso 1 1 d . . . . .
O14W O 0.3550(13) 0.4916(6) 0.8544(11) 0.065(4) Uiso 1 1 d . . . . .
O15W O 0.6009(18) 0.6152(8) 1.2767(16) 0.109(7) Uiso 1 1 d . . . . .
O16W O 0.276(2) 0.4420(9) 0.3327(18) 0.123(7) Uiso 1 1 d . . . . .
O17W O 0.1404(19) 0.4700(8) 0.1273(17) 0.113(7) Uiso 1 1 d . . . . .

loop_
_atom_site_aniso_label
_atom_site_aniso_U_11
_atom_site_aniso_U_22
_atom_site_aniso_U_33
_atom_site_aniso_U_23
_atom_site_aniso_U_13
_atom_site_aniso_U_12
Ta1 0.0119(2) 0.0059(2) 0.0121(2) 0.00146(18) 0.00458(19) 0.00122(19)
Ta2 0.0101(2) 0.0091(3) 0.0122(2) 0.00196(18) 0.00550(19) 0.00080(19)
Ta3 0.0106(2) 0.0088(3) 0.0097(2) 0.00004(18) 0.00196(18) 0.00304(19)
Ta4 0.0109(2) 0.0085(3) 0.0135(2) 0.00067(18) 0.00648(19) -0.00019(19)
Ta5 0.0127(2) 0.0070(2) 0.0135(2) 0.00038(18) 0.0058(2) -0.00062(19)
Ta6 0.0132(2) 0.0120(3) 0.0122(2) 0.00098(19) 0.0040(2) 0.0062(2)
Er1 0.0124(3) 0.0162(3) 0.0127(3) 0.0006(2) 0.0021(2) 0.0012(2)
Se1 0.0172(6) 0.0139(6) 0.0144(6) -0.0001(5) 0.0070(5) 0.0074(5)
Se2 0.0156(6) 0.0122(6) 0.0181(6) -0.0033(5) 0.0089(5) 0.0030(5)
Se3 0.0127(6) 0.0118(6) 0.0126(6) -0.0016(5) 0.0045(5) 0.0014(5)
Se4 0.0163(6) 0.0145(7) 0.0155(6) -0.0011(5) 0.0061(5) 0.0012(5)
Cs1 0.0434(7) 0.0604(8) 0.0735(9) -0.0171(7) 0.0277(6) -0.0061(6)
K1 0.058(3) 0.055(3) 0.055(2) 0.006(2) 0.030(2) 0.031(2)

loop_
_atom_type_symbol
_atom_type_description
_atom_type_scat_dispersion_real
_atom_type_scat_dispersion_imag
_atom_type_scat_source
Cs Cs -0.3680 2.1192 'International Tables Vol C Tables 4.2.6.8 and 6.1.1.4'
Er Er -0.2586 4.9576 'International Tables Vol C Tables 4.2.6.8 and 6.1.1.4'
K K 0.2009 0.2494 'International Tables Vol C Tables 4.2.6.8 and 6.1.1.4'
O O 0.0106 0.0060 'International Tables Vol C Tables 4.2.6.8 and 6.1.1.4'
Se Se -0.0929 2.2259 'International Tables Vol C Tables 4.2.6.8 and 6.1.1.4'
Ta Ta -0.7052 6.5227 'International Tables Vol C Tables 4.2.6.8 and 6.1.1.4'

loop_
_geom_angle_atom_site_label_1
_geom_angle_atom_site_label_2
_geom_angle_atom_site_label_3
_geom_angle
_geom_angle_site_symmetry_1
_geom_angle_site_symmetry_3
_geom_angle_publ_flag
O16 Ta1 Ta3 111.9(3) . . ?
O16 Ta1 O18 44.3(4) . . ?
O16 Ta1 O24 121.7(4) . . ?
O16 Ta1 O25 91.1(4) . . ?
O16 Ta1 O30 78.1(4) . . ?
O16 Ta1 O33 148.6(3) . . ?
O18 Ta1 Ta3 153.6(3) . . ?
O18 Ta1 O24 77.4(3) . . ?
O18 Ta1 O25 88.1(3) . . ?
O18 Ta1 O30 122.3(4) . . ?
O18 Ta1 O33 162.3(3) . . ?
O22 Ta1 Ta3 95.9(3) . . ?
O22 Ta1 O16 98.7(4) . . ?
O22 Ta1 O18 99.0(4) . . ?
O22 Ta1 O24 89.0(3) . . ?
O22 Ta1 O25 170.2(4) . . ?
O22 Ta1 O30 91.4(3) . . ?
O22 Ta1 O33 90.8(3) . . ?
O24 Ta1 Ta3 124.6(2) . . ?
O24 Ta1 O30 159.8(3) . . ?
O25 Ta1 Ta3 80.0(2) . . ?
O25 Ta1 O24 86.1(3) . . ?
O25 Ta1 O30 90.3(3) . . ?
O25 Ta1 O33 80.6(3) . . ?
O30 Ta1 Ta3 35.3(2) . . ?
O33 Ta1 Ta3 36.9(2) . . ?
O33 Ta1 O24 88.1(3) . . ?
O33 Ta1 O30 71.7(3) . . ?
Ta3 Ta2 Cs1 156.50(2) . 1_655 ?
O5 Ta2 Ta3 112.0(3) . . ?
O5 Ta2 Cs1 85.0(3) . 1_655 ?
O5 Ta2 O6 44.1(4) . . ?
O5 Ta2 O9 121.8(4) . . ?
O5 Ta2 O27 89.7(4) . . ?
O5 Ta2 O32 77.5(3) . . ?
O5 Ta2 O33 147.7(3) . . ?
O6 Ta2 Ta3 153.1(2) . . ?
O6 Ta2 Cs1 41.0(2) . 1_655 ?
O6 Ta2 O9 77.7(4) . . ?
O6 Ta2 O27 87.0(3) . . ?
O6 Ta2 O32 121.3(3) . . ?
O6 Ta2 O33 159.9(3) . . ?
O9 Ta2 Ta3 123.7(3) . . ?
O9 Ta2 Cs1 36.8(3) . 1_655 ?
O9 Ta2 O27 84.4(3) . . ?
O9 Ta2 O32 159.1(4) . . ?
O9 Ta2 O33 87.2(3) . . ?
O26 Ta2 Ta3 93.1(3) . . ?
O26 Ta2 Cs1 99.3(3) . 1_655 ?
O26 Ta2 O5 101.6(4) . . ?
O26 Ta2 O6 103.0(4) . . ?
O26 Ta2 O9 91.8(4) . . ?
O26 Ta2 O27 168.3(4) . . ?
O26 Ta2 O32 91.8(4) . . ?
O26 Ta2 O33 90.5(3) . . ?
O27 Ta2 Ta3 80.0(2) . . ?
O27 Ta2 Cs1 84.2(2) . 1_655 ?
O32 Ta2 Ta3 35.6(2) . . ?
O32 Ta2 Cs1 160.9(2) . 1_655 ?
O32 Ta2 O27 88.0(3) . . ?
O32 Ta2 O33 72.2(3) . . ?
O33 Ta2 Ta3 36.7(2) . . ?
O33 Ta2 Cs1 122.7(2) . 1_655 ?
O33 Ta2 O27 78.4(3) . . ?
Ta1 Ta3 Ta2 72.580(15) . . ?
Ta1 Ta3 K1 125.85(6) . . ?
Ta2 Ta3 K1 98.91(7) . . ?
O8 Ta3 Ta1 161.0(3) . . ?
O8 Ta3 Ta2 119.6(3) . . ?
O8 Ta3 K1 42.0(3) . . ?
O8 Ta3 O12 46.0(4) . . ?
O8 Ta3 O20 87.4(4) . . ?
O8 Ta3 O30 129.7(4) . . ?
O8 Ta3 O32 83.8(4) . . ?
O8 Ta3 O33 156.3(3) . . ?
O12 Ta3 Ta1 119.3(3) . . ?
O12 Ta3 Ta2 163.7(3) . . ?
O12 Ta3 K1 65.3(3) . . ?
O12 Ta3 O20 90.4(4) . . ?
O12 Ta3 O30 84.1(4) . . ?
O12 Ta3 O32 129.7(4) . . ?
O12 Ta3 O33 155.6(4) . . ?
O19 Ta3 Ta1 99.3(3) . . ?
O19 Ta3 Ta2 93.1(3) . . ?
O19 Ta3 K1 134.9(3) . . ?
O19 Ta3 O8 94.7(4) . . ?
O19 Ta3 O12 95.6(4) . . ?
O19 Ta3 O20 173.3(4) . . ?
O19 Ta3 O30 96.0(4) . . ?
O19 Ta3 O32 90.6(4) . . ?
O19 Ta3 O33 91.6(3) . . ?
O20 Ta3 Ta1 80.2(2) . . ?
O20 Ta3 Ta2 80.4(2) . . ?
O20 Ta3 K1 46.0(2) . . ?
O20 Ta3 O33 84.0(3) . . ?
O30 Ta3 Ta1 36.1(2) . . ?
O30 Ta3 Ta2 108.6(2) . . ?
O30 Ta3 K1 120.3(3) . . ?
O30 Ta3 O20 87.4(3) . . ?
O30 Ta3 O32 144.8(3) . . ?
O30 Ta3 O33 72.0(3) . . ?
O32 Ta3 Ta1 108.7(2) . . ?
O32 Ta3 Ta2 36.3(2) . . ?
O32 Ta3 K1 75.3(2) . . ?
O32 Ta3 O20 83.4(3) . . ?
O32 Ta3 O33 73.3(3) . . ?
O33 Ta3 Ta1 36.4(2) . . ?
O33 Ta3 Ta2 37.0(2) . . ?
O33 Ta3 K1 123.0(2) . . ?
Ta6 Ta4 Cs1 93.90(2) . . ?
O10 Ta4 Ta6 155.4(3) . . ?
O10 Ta4 Cs1 62.9(3) . . ?
O10 Ta4 O13 88.4(4) . . ?
O10 Ta4 O15 79.2(4) . . ?
O10 Ta4 O29 121.7(3) . . ?
O10 Ta4 O31 163.6(3) . . ?
O13 Ta4 Ta6 80.9(2) . . ?
O13 Ta4 Cs1 48.3(2) . . ?
O14 Ta4 Ta6 113.8(3) . . ?
O14 Ta4 Cs1 43.1(3) . . ?
O14 Ta4 O10 43.8(4) . . ?
O14 Ta4 O13 90.3(4) . . ?
O14 Ta4 O15 122.9(4) . . ?
O14 Ta4 O29 78.1(3) . . ?
O14 Ta4 O31 150.1(3) . . ?
O15 Ta4 Ta6 121.4(2) . . ?
O15 Ta4 Cs1 116.9(2) . . ?
O15 Ta4 O13 84.9(3) . . ?
O15 Ta4 O29 157.7(3) . . ?
O22 Ta4 Ta6 97.7(2) . . ?
O22 Ta4 Cs1 137.4(3) . . ?
O22 Ta4 O10 95.0(4) . . ?
O22 Ta4 O13 174.3(3) . . ?
O22 Ta4 O14 95.3(4) . . ?
O22 Ta4 O15 91.2(3) . . ?
O22 Ta4 O29 94.2(3) . . ?
O22 Ta4 O31 91.9(3) . . ?
O29 Ta4 Ta6 36.5(2) . . ?
O29 Ta4 Cs1 72.1(2) . . ?
O29 Ta4 O13 87.9(3) . . ?
O31 Ta4 Ta6 36.3(2) . . ?
O31 Ta4 Cs1 119.8(2) . . ?
O31 Ta4 O13 83.7(3) . . ?
O31 Ta4 O15 85.8(3) . . ?
O31 Ta4 O29 72.4(3) . . ?
O2 Ta5 Ta6 136.3(3) . . ?
O2 Ta5 O17 97.7(4) . . ?
O2 Ta5 O23 117.5(4) . . ?
O2 Ta5 O26 79.1(4) . . ?
O2 Ta5 O31 165.6(4) . . ?
O11 Ta5 Ta6 128.4(3) . . ?
O11 Ta5 O2 43.7(5) . . ?
O11 Ta5 O17 95.8(4) . . ?
O11 Ta5 O23 74.0(4) . . ?
O11 Ta5 O26 122.6(4) . . ?
O11 Ta5 O31 150.2(4) . . ?
O17 Ta5 Ta6 124.9(2) . . ?
O17 Ta5 O23 80.8(3) . . ?
O17 Ta5 O31 85.5(3) . . ?
O23 Ta5 Ta6 82.1(2) . . ?
O26 Ta5 Ta6 93.3(2) . . ?
O26 Ta5 O17 86.1(3) . . ?
O26 Ta5 O23 160.0(3) . . ?
O26 Ta5 O31 87.1(3) . . ?
O28 Ta5 Ta6 36.2(3) . . ?
O28 Ta5 O2 101.1(4) . . ?
O28 Ta5 O11 99.4(4) . . ?
O28 Ta5 O17 161.1(4) . . ?
O28 Ta5 O23 92.6(3) . . ?
O28 Ta5 O26 95.0(3) . . ?
O28 Ta5 O31 75.7(3) . . ?
O31 Ta5 Ta6 39.6(2) . . ?
O31 Ta5 O23 76.9(3) . . ?
Ta5 Ta6 Ta4 74.827(15) . . ?
O3 Ta6 Ta4 118.7(3) . . ?
O3 Ta6 Ta5 161.0(3) . . ?
O3 Ta6 O21 87.3(4) . . ?
O3 Ta6 O28 129.4(4) . . ?
O3 Ta6 O29 83.0(4) . . ?
O3 Ta6 O31 154.3(3) . . ?
O7 Ta6 Ta4 159.8(3) . . ?
O7 Ta6 Ta5 118.0(3) . . ?
O7 Ta6 O3 45.2(4) . . ?
O7 Ta6 O21 86.3(4) . . ?
O7 Ta6 O28 84.4(4) . . ?
O7 Ta6 O29 127.7(4) . . ?
O7 Ta6 O31 157.9(4) . . ?
O19 Ta6 Ta4 97.1(3) . . ?
O19 Ta6 Ta5 96.8(3) . . ?
O19 Ta6 O3 94.6(4) . . ?
O19 Ta6 O7 96.6(4) . . ?
O19 Ta6 O21 177.0(3) . . ?
O19 Ta6 O28 96.1(3) . . ?
O19 Ta6 O29 93.6(3) . . ?
O19 Ta6 O31 91.7(3) . . ?
O21 Ta6 Ta4 79.9(2) . . ?
O21 Ta6 Ta5 82.0(2) . . ?
O28 Ta6 Ta4 108.7(2) . . ?
O28 Ta6 Ta5 34.1(2) . . ?
O28 Ta6 O21 84.5(3) . . ?
O28 Ta6 O29 145.0(3) . . ?
O28 Ta6 O31 74.4(3) . . ?
O29 Ta6 Ta4 36.5(2) . . ?
O29 Ta6 Ta5 111.3(2) . . ?
O29 Ta6 O21 84.4(3) . . ?
O29 Ta6 O31 71.8(3) . . ?
O31 Ta6 Ta4 35.7(2) . . ?
O31 Ta6 Ta5 40.3(2) . . ?
O31 Ta6 O21 85.6(3) . . ?
O1 Er1 Cs1 47.7(2) . 1_655 ?
O1 Er1 O1W 117.5(3) . . ?
O1 Er1 O2W 144.1(3) . . ?
O1 Er1 O9W 74.9(4) . . ?
O4 Er1 Cs1 95.7(2) . 1_655 ?
O4 Er1 O1 77.4(3) . . ?
O4 Er1 O1W 71.7(3) . . ?
O4 Er1 O2W 75.5(3) . . ?
O4 Er1 O3W 139.9(3) . . ?
O4 Er1 O4W 83.6(4) . . ?
O4 Er1 O9W 146.1(4) . . ?
O4 Er1 O10W 115.5(4) . . ?
O1W Er1 Cs1 163.6(3) . 1_655 ?
O1W Er1 O2W 75.1(4) . . ?
O1W Er1 O9W 139.5(4) . . ?
O2W Er1 Cs1 112.7(3) . 1_655 ?
O3W Er1 Cs1 118.1(3) . 1_655 ?
O3W Er1 O1 141.2(4) . . ?
O3W Er1 O1W 77.6(4) . . ?
O3W Er1 O2W 72.1(4) . . ?
O3W Er1 O9W 72.3(4) . . ?
O4W Er1 Cs1 41.2(3) . 1_655 ?
O4W Er1 O1 82.6(4) . . ?
O4W Er1 O1W 142.5(4) . . ?
O4W Er1 O2W 71.6(4) . . ?
O4W Er1 O3W 107.2(4) . . ?
O4W Er1 O9W 73.8(4) . . ?
O9W Er1 Cs1 50.8(3) . 1_655 ?
O9W Er1 O2W 118.8(4) . . ?
O10W Er1 Cs1 103.7(3) . 1_655 ?
O10W Er1 O1 72.9(4) . . ?
O10W Er1 O1W 73.6(4) . . ?
O10W Er1 O2W 140.8(4) . . ?
O10W Er1 O3W 78.6(4) . . ?
O10W Er1 O4W 143.7(4) . . ?
O10W Er1 O9W 74.3(4) . . ?
O20 Se1 O25 100.1(4) . . ?
O27 Se1 O20 102.5(4) . . ?
O27 Se1 O25 104.0(4) . . ?
O13 Se2 Cs1 48.4(3) . . ?
O13 Se2 O21 101.5(4) . . ?
O13 Se2 O23 102.8(4) . . ?
O21 Se2 Cs1 88.3(3) . . ?
O21 Se2 O23 102.5(4) . . ?
O23 Se2 Cs1 151.1(3) . . ?
O4 Se3 O15 99.9(4) . . ?
O4 Se3 O17 99.4(4) . . ?
O15 Se3 O17 100.2(4) . . ?
O1 Se4 Cs1 57.6(3) . 1_655 ?
O1 Se4 O9 101.0(4) . . ?
O1 Se4 O24 100.2(4) . . ?
O9 Se4 Cs1 45.5(3) . 1_655 ?
O9 Se4 O24 97.2(4) . . ?
O24 Se4 Cs1 115.7(3) . 1_655 ?
O1 Cs1 O2W 110.1(2) 1_455 4_475 ?
O1 Cs1 O9W 47.5(2) 1_455 1_455 ?
O6 Cs1 O1 90.7(2) 1_455 1_455 ?
O6 Cs1 O13 108.5(2) 1_455 . ?
O6 Cs1 O2W 48.0(2) 1_455 4_475 ?
O6 Cs1 O9W 138.2(2) 1_455 1_455 ?
O7 Cs1 O1 113.3(2) 4_576 1_455 ?
O7 Cs1 O6 107.4(2) 4_576 1_455 ?
O7 Cs1 O9 124.5(2) 4_576 1_455 ?
O7 Cs1 O13 60.9(2) 4_576 . ?
O7 Cs1 O14 110.8(2) 4_576 . ?
O7 Cs1 O2W 59.4(2) 4_576 4_475 ?
O7 Cs1 O4W 59.5(3) 4_576 1_455 ?
O7 Cs1 O7W 131.7(3) 4_576 . ?
O7 Cs1 O8W 71.5(3) 4_576 . ?
O7 Cs1 O9W 91.1(3) 4_576 1_455 ?
O7 Cs1 O16W 168.9(5) 4_576 3_566 ?
O9 Cs1 O1 45.2(2) 1_455 1_455 ?
O9 Cs1 O6 45.9(2) 1_455 1_455 ?
O9 Cs1 O13 153.9(2) 1_455 . ?
O9 Cs1 O14 123.4(2) 1_455 . ?
O9 Cs1 O2W 80.2(2) 1_455 4_475 ?
O9 Cs1 O4W 83.8(3) 1_455 1_455 ?
O9 Cs1 O7W 77.1(3) 1_455 . ?
O9 Cs1 O8W 140.1(3) 1_455 . ?
O9 Cs1 O9W 92.6(2) 1_455 1_455 ?
O13 Cs1 O1 160.8(2) . 1_455 ?
O13 Cs1 O2W 83.4(2) . 4_475 ?
O13 Cs1 O9W 113.3(2) . 1_455 ?
O14 Cs1 O1 122.7(2) . 1_455 ?
O14 Cs1 O6 109.1(2) . 1_455 ?
O14 Cs1 O13 52.5(2) . . ?
O14 Cs1 O2W 123.3(2) . 4_475 ?
O14 Cs1 O4W 140.2(3) . 1_455 ?
O14 Cs1 O7W 56.1(3) . . ?
O14 Cs1 O9W 98.1(2) . 1_455 ?
O2W Cs1 O9W 134.7(3) 4_475 1_455 ?
O4W Cs1 O1 54.1(3) 1_455 1_455 ?
O4W Cs1 O6 110.6(2) 1_455 1_455 ?
O4W Cs1 O13 115.5(2) 1_455 . ?
O4W Cs1 O2W 86.8(3) 1_455 4_475 ?
O4W Cs1 O7W 160.8(3) 1_455 . ?
O4W Cs1 O9W 47.9(3) 1_455 1_455 ?
O7W Cs1 O1 111.0(3) . 1_455 ?
O7W Cs1 O6 53.7(3) . 1_455 ?
O7W Cs1 O13 82.2(3) . . ?
O7W Cs1 O2W 88.1(3) . 4_475 ?
O7W Cs1 O9W 134.0(3) . 1_455 ?
O8W Cs1 O1 95.6(3) . 1_455 ?
O8W Cs1 O6 173.5(3) . 1_455 ?
O8W Cs1 O13 65.3(3) . . ?
O8W Cs1 O14 66.1(3) . . ?
O8W Cs1 O2W 130.2(3) . 4_475 ?
O8W Cs1 O4W 74.6(3) . 1_455 ?
O8W Cs1 O7W 122.0(4) . . ?
O8W Cs1 O9W 48.2(3) . 1_455 ?
O16W Cs1 O1 58.7(4) 3_566 1_455 ?
O16W Cs1 O6 81.3(5) 3_566 1_455 ?
O16W Cs1 O9 56.7(5) 3_566 1_455 ?
O16W Cs1 O13 123.7(5) 3_566 . ?
O16W Cs1 O14 71.6(5) 3_566 . ?
O16W Cs1 O2W 129.1(5) 3_566 4_475 ?
O16W Cs1 O4W 111.4(5) 3_566 1_455 ?
O16W Cs1 O7W 59.0(5) 3_566 . ?
O16W Cs1 O8W 100.7(5) 3_566 . ?
O16W Cs1 O9W 77.8(5) 3_566 1_455 ?
O8 K1 Ta3 27.08(18) . . ?
O8 K1 O11 75.9(3) . 4_575 ?
O8 K1 O20 56.7(3) . . ?
O8 K1 O8W 69.4(3) . 1_554 ?
O8 K1 O11W 127.4(3) . 3_666 ?
O8 K1 O17W 87.5(5) . . ?
O11 K1 Ta3 80.2(2) 4_575 . ?
O11 K1 O17W 157.4(5) 4_575 . ?
O20 K1 Ta3 29.95(17) . . ?
O20 K1 O11 93.2(3) . 4_575 ?
O20 K1 O8W 125.7(3) . 1_554 ?
O20 K1 O17W 64.6(4) . . ?
O8W K1 Ta3 95.7(3) 1_554 . ?
O8W K1 O11 66.3(4) 1_554 4_575 ?
O8W K1 O17W 122.2(5) 1_554 . ?
O11W K1 Ta3 100.8(3) 3_666 . ?
O11W K1 O11 112.1(4) 3_666 4_575 ?
O11W K1 O20 70.9(3) 3_666 . ?
O11W K1 O8W 162.9(4) 3_666 1_554 ?
O11W K1 O17W 66.3(5) 3_666 . ?
O12W K1 Ta3 150.5(3) . . ?
O12W K1 O8 149.6(4) . . ?
O12W K1 O11 75.6(4) . 4_575 ?
O12W K1 O20 135.1(4) . . ?
O12W K1 O8W 89.8(4) . 1_554 ?
O12W K1 O11W 73.7(4) . 3_666 ?
O12W K1 O17W 122.7(5) . . ?
O13W K1 Ta3 131.5(4) . . ?
O13W K1 O8 117.0(4) . . ?
O13W K1 O11 135.4(4) . 4_575 ?
O13W K1 O20 130.3(4) . . ?
O13W K1 O8W 78.5(4) . 1_554 ?
O13W K1 O11W 93.7(4) . 3_666 ?
O13W K1 O12W 78.0(4) . . ?
O13W K1 O17W 65.9(5) . . ?
O17W K1 Ta3 78.1(4) . . ?
Er1 O1 Cs1 102.5(3) . 1_655 ?
Se4 O1 Er1 128.4(5) . . ?
Se4 O1 Cs1 99.0(4) . 1_655 ?
O11 O2 Ta5 67.0(6) . . ?
O7 O3 Ta6 66.9(5) . . ?
Se3 O4 Er1 175.6(5) . . ?
O6 O5 Ta2 68.3(5) . . ?
Ta2 O6 Cs1 116.0(3) . 1_655 ?
O5 O6 Ta2 67.6(5) . . ?
O5 O6 Cs1 175.7(6) . 1_655 ?
Ta6 O7 Cs1 146.7(4) . 4_575 ?
O3 O7 Ta6 67.9(5) . . ?
O3 O7 Cs1 131.5(6) . 4_575 ?
Ta3 O8 K1 110.9(4) . . ?
O12 O8 Ta3 67.3(5) . . ?
O12 O8 K1 108.3(6) . . ?
Ta2 O9 Cs1 120.4(4) . 1_655 ?
Se4 O9 Ta2 124.2(5) . . ?
Se4 O9 Cs1 111.9(4) . 1_655 ?
O14 O10 Ta4 67.5(5) . . ?
Ta5 O11 K1 147.6(5) . 4_576 ?
O2 O11 Ta5 69.3(7) . . ?
O2 O11 K1 124.1(8) . 4_576 ?
O8 O12 Ta3 66.7(5) . . ?
Ta4 O13 Cs1 103.8(3) . . ?
Se2 O13 Ta4 129.0(5) . . ?
Se2 O13 Cs1 109.1(4) . . ?
Ta4 O14 Cs1 111.9(4) . . ?
O10 O14 Ta4 68.8(5) . . ?
O10 O14 Cs1 105.5(5) . . ?
Se3 O15 Ta4 136.8(5) . . ?
O18 O16 Ta1 68.7(5) . . ?
Se3 O17 Ta5 131.4(5) . . ?
O16 O18 Ta1 67.0(5) . . ?
Ta3 O19 Ta6 163.5(5) . . ?
Ta3 O20 K1 104.1(3) . . ?
Se1 O20 Ta3 127.3(5) . . ?
Se1 O20 K1 121.5(4) . . ?
Se2 O21 Ta6 125.2(4) . . ?
Ta1 O22 Ta4 164.0(5) . . ?
Se2 O23 Ta5 131.0(5) . . ?
Se4 O24 Ta1 121.7(5) . . ?
Se1 O25 Ta1 131.5(5) . . ?
Ta2 O26 Ta5 168.1(5) . . ?
Se1 O27 Ta2 130.7(5) . . ?
Ta5 O28 Ta6 109.7(4) . . ?
Ta6 O29 Ta4 107.0(4) . . ?
Ta3 O30 Ta1 108.7(4) . . ?
Ta4 O31 Ta5 146.5(4) . . ?
Ta4 O31 Ta6 108.0(3) . . ?
Ta6 O31 Ta5 100.1(3) . . ?
Ta3 O32 Ta2 108.1(4) . . ?
Ta1 O33 Ta2 143.3(4) . . ?
Ta1 O33 Ta3 106.7(4) . . ?
Ta3 O33 Ta2 106.2(3) . . ?
Er1 O2W Cs1 161.4(4) . 4_676 ?
Er1 O4W Cs1 110.8(4) . 1_655 ?
K1 O8W Cs1 146.8(5) 1_556 . ?
Er1 O9W Cs1 98.8(4) . 1_655 ?

loop_
_geom_bond_atom_site_label_1
_geom_bond_atom_site_label_2
_geom_bond_distance
_geom_bond_site_symmetry_2
_geom_bond_publ_flag
Ta1 Ta3 3.3278(7) . ?
Ta1 O16 1.975(9) . ?
Ta1 O18 2.000(9) . ?
Ta1 O22 1.899(8) . ?
Ta1 O24 2.065(8) . ?
Ta1 O25 2.060(8) . ?
Ta1 O30 2.067(8) . ?
Ta1 O33 2.062(8) . ?
Ta2 Ta3 3.3479(7) . ?
Ta2 Cs1 4.5624(14) 1_655 ?
Ta2 O5 1.980(9) . ?
Ta2 O6 1.990(9) . ?
Ta2 O9 2.054(9) . ?
Ta2 O26 1.848(9) . ?
Ta2 O27 2.147(9) . ?
Ta2 O32 2.085(8) . ?
Ta2 O33 2.100(8) . ?
Ta3 K1 4.046(4) . ?
Ta3 O8 1.971(9) . ?
Ta3 O12 1.981(9) . ?
Ta3 O19 1.883(8) . ?
Ta3 O20 2.082(9) . ?
Ta3 O30 2.029(9) . ?
Ta3 O32 2.049(9) . ?
Ta3 O33 2.086(8) . ?
Ta4 Ta6 3.3346(7) . ?
Ta4 Cs1 4.3333(13) . ?
Ta4 O10 1.997(9) . ?
Ta4 O13 2.092(9) . ?
Ta4 O14 1.978(9) . ?
Ta4 O15 2.055(9) . ?
Ta4 O22 1.915(9) . ?
Ta4 O29 2.074(8) . ?
Ta4 O31 2.044(8) . ?
Ta5 Ta6 3.2091(7) . ?
Ta5 O2 1.984(11) . ?
Ta5 O11 1.951(13) . ?
Ta5 O17 2.038(8) . ?
Ta5 O23 2.156(9) . ?
Ta5 O26 1.997(9) . ?
Ta5 O28 1.912(8) . ?
Ta5 O31 2.109(8) . ?
Ta6 O3 1.983(9) . ?
Ta6 O7 1.968(9) . ?
Ta6 O19 1.905(8) . ?
Ta6 O21 2.139(8) . ?
Ta6 O28 2.012(9) . ?
Ta6 O29 2.073(9) . ?
Ta6 O31 2.077(8) . ?
Er1 Cs1 4.6466(15) 1_655 ?
Er1 O1 2.364(9) . ?
Er1 O4 2.259(9) . ?
Er1 O1W 2.379(10) . ?
Er1 O2W 2.440(11) . ?
Er1 O3W 2.357(11) . ?
Er1 O4W 2.331(11) . ?
Er1 O9W 2.383(12) . ?
Er1 O10W 2.316(12) . ?
Se1 O20 1.704(9) . ?
Se1 O25 1.719(8) . ?
Se1 O27 1.689(9) . ?
Se2 Cs1 4.2055(18) . ?
Se2 O13 1.701(9) . ?
Se2 O21 1.703(8) . ?
Se2 O23 1.712(9) . ?
Se3 O4 1.637(9) . ?
Se3 O15 1.702(9) . ?
Se3 O17 1.722(8) . ?
Se4 Cs1 4.1166(17) 1_655 ?
Se4 O1 1.651(9) . ?
Se4 O9 1.705(9) . ?
Se4 O24 1.726(9) . ?
Cs1 O1 3.520(9) 1_455 ?
Cs1 O6 3.326(9) 1_455 ?
Cs1 O7 3.048(10) 4_576 ?
Cs1 O9 3.165(9) 1_455 ?
Cs1 O13 3.329(9) . ?
Cs1 O14 3.188(9) . ?
Cs1 O2W 3.553(11) 4_475 ?
Cs1 O4W 3.275(11) 1_455 ?
Cs1 O7W 3.297(15) . ?
Cs1 O8W 3.174(14) . ?
Cs1 O9W 3.642(12) 1_455 ?
Cs1 O16W 3.10(2) 3_566 ?
K1 O8 2.900(10) . ?
K1 O11 3.068(14) 4_575 ?
K1 O20 3.000(9) . ?
K1 O8W 3.002(14) 1_554 ?
K1 O11W 2.912(14) 3_666 ?
K1 O12W 2.895(14) . ?
K1 O13W 2.765(16) . ?
K1 O17W 3.22(2) . ?
O2 O11 1.466(16) . ?
O3 O7 1.520(13) . ?
O5 O6 1.490(12) . ?
O8 O12 1.543(13) . ?
O10 O14 1.482(12) . ?
O16 O18 1.499(12) . ?
